data_4329554
loop_
_publ_author_name
'William Morris'
'Boris Volosskiy'
'Selcuk Demir'
'Felipe G\'andara'
'Psaras L. McGrier'
'Hiroyasu Furukawa'
'Duilio Cascio'
'J. Fraser Stoddart'
'Omar M. Yaghi'

_publ_contact_author_address
;Yaghi Laboratory
Dept. of Chemistry &
Biochemistry, UCLA
607 Charles E. Young
Dr. East,
Los Angeles, CA
90095-1569
;
_publ_contact_author_email yaghi@chem.ucla.edu
_publ_contact_author_name 'Omar M. Yaghi'
_publ_contact_author_phone '(310) 206-0398'
_publ_section_title
;
 Synthesis, Structure, and Metalation of Two New Highly Porous Zirconium
 Metal-Organic Frameworks
;
_journal_name_full 'Inorganic Chemistry'
_journal_page_first 6443
_journal_page_last 6445
_journal_paper_doi 10.1021/ic300825s
_journal_volume 51
_journal_year 2012
_chemical_formula_sum 'C136 O32 Zr6'
_chemical_formula_weight 2692.68
_chemical_name_systematic
; 
 ? 
;
_space_group_IT_number 221
_symmetry_cell_setting cubic
_symmetry_space_group_name_Hall '-P 4 2 3'
_symmetry_space_group_name_H-M 'P m -3 m'
_atom_sites_solution_hydrogens none
_atom_sites_solution_primary direct
_atom_sites_solution_secondary difmap
_audit_creation_method SHELXL-97
_cell_angle_alpha 90.00
_cell_angle_beta 90.00
_cell_angle_gamma 90.00
_cell_formula_units_Z 1
_cell_length_a 19.410(2)
_cell_length_b 19.410(2)
_cell_length_c 19.410(2)
_cell_measurement_temperature 293(2)
_cell_volume 7312.7(13)
_computing_cell_refinement 'Bruker XSCANS'
_computing_data_collection 'Bruker XSCANS'
_computing_data_reduction 'Bruker SHELXTL'
_computing_molecular_graphics 'Bruker SHELXTL'
_computing_publication_material 'Bruker SHELXTL'
_computing_structure_refinement 'SHELXL-97 (Sheldrick, 1997)'
_computing_structure_solution 'SHELXS-97 (Sheldrick, 1990)'
_diffrn_ambient_temperature 293(2)
_diffrn_measured_fraction_theta_full 0.978
_diffrn_measured_fraction_theta_max 0.978
_diffrn_radiation_source Synchrotron
_diffrn_radiation_type Synchrotron
_diffrn_radiation_wavelength 0.91033
_diffrn_reflns_av_R_equivalents 0.0257
_diffrn_reflns_av_sigmaI/netI 0.0095
_diffrn_reflns_limit_h_max 17
_diffrn_reflns_limit_h_min -18
_diffrn_reflns_limit_k_max 18
_diffrn_reflns_limit_k_min -17
_diffrn_reflns_limit_l_max 18
_diffrn_reflns_limit_l_min -17
_diffrn_reflns_number 15466
_diffrn_reflns_theta_full 19.76
_diffrn_reflns_theta_max 19.76
_diffrn_reflns_theta_min 3.15
_exptl_absorpt_coefficient_mu 0.238
_exptl_absorpt_correction_type none
_exptl_crystal_colour colourless
_exptl_crystal_density_diffrn 0.611
_exptl_crystal_description cubic
_exptl_crystal_F_000 1312
_exptl_crystal_size_max 0.05
_exptl_crystal_size_mid 0.05
_exptl_crystal_size_min 0.05
_refine_diff_density_max 0.583
_refine_diff_density_min -1.250
_refine_diff_density_rms 0.116
_refine_ls_extinction_method none
_refine_ls_goodness_of_fit_ref 3.851
_refine_ls_matrix_type full
_refine_ls_number_parameters 37
_refine_ls_number_reflns 712
_refine_ls_number_restraints 0
_refine_ls_restrained_S_all 3.851
_refine_ls_R_factor_all 0.1865
_refine_ls_R_factor_gt 0.1860
_refine_ls_shift/su_max 0.005
_refine_ls_shift/su_mean 0.001
_refine_ls_structure_factor_coef Fsqd
_refine_ls_weighting_details 'calc w=1/[\s^2^(Fo^2^)+(0.2000P)^2^+0.0000P] where P=(Fo^2^+2Fc^2^)/3'
_refine_ls_weighting_scheme calc
_refine_ls_wR_factor_gt 0.6270
_refine_ls_wR_factor_ref 0.6287
_reflns_number_gt 701
_reflns_number_total 712
_reflns_threshold_expression >2sigma(I)
_cod_data_source_file ic300825s_si_002_1.cif
_cod_data_source_block MOF-535
_cod_original_cell_volume 7312.7(14)
_cod_database_code 4329554

loop_
_symmetry_equiv_pos_as_xyz
'x, y, z'
'-x, -y, z'
'-x, y, -z'
'x, -y, -z'
'z, x, y'
'z, -x, -y'
'-z, -x, y'
'-z, x, -y'
'y, z, x'
'-y, z, -x'
'y, -z, -x'
'-y, -z, x'
'y, x, -z'
'-y, -x, -z'
'y, -x, z'
'-y, x, z'
'x, z, -y'
'-x, z, y'
'-x, -z, -y'
'x, -z, y'
'z, y, -x'
'z, -y, x'
'-z, y, x'
'-z, -y, -x'
'-x, -y, -z'
'x, y, -z'
'x, -y, z'
'-x, y, z'
'-z, -x, -y'
'-z, x, y'
'z, x, -y'
'z, -x, y'
'-y, -z, -x'
'y, -z, x'
'-y, z, x'
'y, z, -x'
'-y, -x, z'
'y, x, z'
'-y, x, -z'
'y, -x, -z'
'-x, -z, y'
'x, -z, -y'
'x, z, y'
'-x, z, -y'
'-z, -y, x'
'-z, y, -x'
'z, -y, -x'
'z, y, x'

loop_
_atom_site_label
_atom_site_type_symbol
_atom_site_fract_x
_atom_site_fract_y
_atom_site_fract_z
_atom_site_U_iso_or_equiv
_atom_site_adp_type
_atom_site_occupancy
_atom_site_symmetry_multiplicity
_atom_site_calc_flag
_atom_site_refinement_flags
Zr1 Zr 0.0000 0.12701(13) 0.0000 0.091(3) Uani 1 8 d S
C5 C 0.0000 0.458(9) 0.274(11) 0.34(8) Uiso 0.33 2 d SP
C18 C 0.0000 0.402(4) 0.402(4) 0.31(4) Uiso 1 4 d S
C19 C 0.0000 0.463(3) 0.345(3) 0.111(18) Uiso 0.33 2 d SP
O1 O 0.0594(11) 0.0594(11) 0.0594(11) 0.138(12) Uani 1 6 d S
C1 C 0.0000 0.1585(17) 0.1585(17) 0.23(4) Uani 1 4 d S
C002 C 0.0000 0.318(12) 0.217(10) 0.66(11) Uiso 1 2 d S
C11 C 0.0000 0.242(3) 0.189(3) 0.25(2) Uiso 1 2 d S
C15 C 0.0000 0.330(9) 0.285(8) 0.59(9) Uiso 1 2 d S
O2 O 0.0000 0.1835(19) 0.089(2) 0.248(15) Uani 1 2 d S
C3 C -0.039(2) 0.5000 0.434(2) 0.24(2) Uiso 1 2 d S

loop_
_atom_site_aniso_label
_atom_site_aniso_U_11
_atom_site_aniso_U_22
_atom_site_aniso_U_33
_atom_site_aniso_U_23
_atom_site_aniso_U_13
_atom_site_aniso_U_12
Zr1 0.112(4) 0.048(3) 0.112(4) 0.000 0.000 0.000
O1 0.138(12) 0.138(12) 0.138(12) 0.033(11) 0.033(11) 0.033(11)
C1 0.26(7) 0.21(6) 0.21(6) -0.16(8) 0.000 0.000
O2 0.163(19) 0.20(2) 0.38(4) -0.14(3) 0.000 0.000

loop_
_atom_type_symbol
_atom_type_description
_atom_type_scat_dispersion_real
_atom_type_scat_dispersion_imag
_atom_type_scat_source
C C 0.0033 0.0016 'International Tables Vol C Tables 4.2.6.8 and 6.1.1.4'
O O 0.0106 0.0060 'International Tables Vol C Tables 4.2.6.8 and 6.1.1.4'
Zr Zr -2.9673 0.5597 'International Tables Vol C Tables 4.2.6.8 and 6.1.1.4'

loop_
_geom_angle_atom_site_label_1
_geom_angle_atom_site_label_2
_geom_angle_atom_site_label_3
_geom_angle
_geom_angle_site_symmetry_1
_geom_angle_site_symmetry_3
O2 Zr1 O2 73.2(13) . 46
O2 Zr1 O2 73.2(13) . 21
O2 Zr1 O2 115(3) 46 21
O2 Zr1 O2 115(3) . 26
O2 Zr1 O2 73.2(13) 46 26
O2 Zr1 O2 73.2(13) 21 26
O2 Zr1 O1 143.3(5) . 3
O2 Zr1 O1 82.7(14) 46 3
O2 Zr1 O1 143.3(6) 21 3
O2 Zr1 O1 82.7(14) 26 3
O2 Zr1 O1 82.7(14) . 28
O2 Zr1 O1 82.7(14) 46 28
O2 Zr1 O1 143.3(5) 21 28
O2 Zr1 O1 143.3(5) 26 28
O1 Zr1 O1 66.8(10) 3 28
O2 Zr1 O1 143.3(6) . 26
O2 Zr1 O1 143.3(5) 46 26
O2 Zr1 O1 82.7(14) 21 26
O2 Zr1 O1 82.7(14) 26 26
O1 Zr1 O1 66.8(10) 3 26
O1 Zr1 O1 102.3(19) 28 26
O2 Zr1 O1 82.7(14) . .
O2 Zr1 O1 143.3(5) 46 .
O2 Zr1 O1 82.7(14) 21 .
O2 Zr1 O1 143.3(6) 26 .
O1 Zr1 O1 102.3(19) 3 .
O1 Zr1 O1 66.8(10) 28 .
O1 Zr1 O1 66.8(10) 26 .
O2 Zr1 Zr1 167.5(14) . 29
O2 Zr1 Zr1 112.3(9) 46 29
O2 Zr1 Zr1 112.3(9) 21 29
O2 Zr1 Zr1 77.5(14) 26 29
O1 Zr1 Zr1 33.6(4) 3 29
O1 Zr1 Zr1 86.9(8) 28 29
O1 Zr1 Zr1 33.6(4) 26 29
O1 Zr1 Zr1 86.9(8) . 29
O2 Zr1 Zr1 112.3(9) . 33
O2 Zr1 Zr1 77.5(14) 46 33
O2 Zr1 Zr1 167.5(14) 21 33
O2 Zr1 Zr1 112.3(9) 26 33
O1 Zr1 Zr1 33.6(4) 3 33
O1 Zr1 Zr1 33.6(4) 28 33
O1 Zr1 Zr1 86.9(8) 26 33
O1 Zr1 Zr1 86.9(8) . 33
Zr1 Zr1 Zr1 60.0 29 33
O2 Zr1 Zr1 112.3(9) . 9
O2 Zr1 Zr1 167.5(14) 46 9
O2 Zr1 Zr1 77.5(14) 21 9
O2 Zr1 Zr1 112.3(9) 26 9
O1 Zr1 Zr1 86.9(8) 3 9
O1 Zr1 Zr1 86.9(8) 28 9
O1 Zr1 Zr1 33.6(4) 26 9
O1 Zr1 Zr1 33.6(4) . 9
Zr1 Zr1 Zr1 60.0 29 9
Zr1 Zr1 Zr1 90.0 33 9
O2 Zr1 Zr1 77.5(14) . 5
O2 Zr1 Zr1 112.3(9) 46 5
O2 Zr1 Zr1 112.3(9) 21 5
O2 Zr1 Zr1 167.5(14) 26 5
O1 Zr1 Zr1 86.9(8) 3 5
O1 Zr1 Zr1 33.6(4) 28 5
O1 Zr1 Zr1 86.9(8) 26 5
O1 Zr1 Zr1 33.6(4) . 5
Zr1 Zr1 Zr1 90.0 29 5
Zr1 Zr1 Zr1 60.0 33 5
Zr1 Zr1 Zr1 60.0 9 5
C19 C5 C5 86(9) . 2_565
C19 C18 C19 175(8) 18 .
C5 C19 C19 94(9) . 2_565
C5 C19 C18 128(10) . .
C19 C19 C18 137(4) 2_565 .
C5 C19 C3 152(6) . .
C19 C19 C3 69.4(17) 2_565 .
C18 C19 C3 71(4) . .
C5 C19 C3 152(6) . 2_565
C19 C19 C3 69.4(17) 2_565 2_565
C18 C19 C3 71(4) . 2_565
C3 C19 C3 44(3) . 2_565
Zr1 O1 Zr1 112.8(8) 9 5
Zr1 O1 Zr1 112.8(8) 9 .
Zr1 O1 Zr1 112.8(8) 5 .
O2 C1 O2 129(5) 18 .
O2 C1 C11 140(3) 18 .
O2 C1 C11 90(2) . .
O2 C1 C11 90(2) 18 18
O2 C1 C11 140(3) . 18
C11 C1 C11 50(3) . 18
C15 C002 C11 120(10) . .
C11 C11 C002 115(8) 18 .
C11 C11 C1 65.0(16) 18 .
C002 C11 C1 180(9) . .
C15 C15 C002 125(10) 18 .
C1 O2 Zr1 128(3) . .
C3 C3 C3 90.000(4) 2_565 17_556
C3 C3 C3 90.000(9) 2_565 42_566
C3 C3 C3 90.000(5) 17_556 42_566
C3 C3 C19 67.9(13) 2_565 .
C3 C3 C19 110.9(17) 17_556 .
C3 C3 C19 148.8(16) 42_566 .
C3 C3 C19 67.9(13) 2_565 2_565
C3 C3 C19 148.8(16) 17_556 2_565
C3 C3 C19 110.9(17) 42_566 2_565
C19 C3 C19 41(3) . 2_565

loop_
_geom_bond_atom_site_label_1
_geom_bond_atom_site_label_2
_geom_bond_distance
_geom_bond_site_symmetry_2
Zr1 O2 2.04(3) .
Zr1 O2 2.04(3) 46
Zr1 O2 2.04(3) 21
Zr1 O2 2.04(3) 26
Zr1 O1 2.093(10) 3
Zr1 O1 2.093(10) 28
Zr1 O1 2.093(10) 26
Zr1 O1 2.093(10) .
Zr1 Zr1 3.486(4) 29
Zr1 Zr1 3.486(4) 33
Zr1 Zr1 3.486(4) 9
Zr1 Zr1 3.486(4) 5
C5 C19 1.4(2) .
C5 C5 1.6(3) 2_565
C18 C19 1.62(6) 18
C18 C19 1.62(6) .
C19 C19 1.42(13) 2_565
C19 C3 2.02(7) .
C19 C3 2.02(7) 2_565
O1 Zr1 2.093(10) 9
O1 Zr1 2.093(10) 5
C1 O2 1.44(5) 18
C1 O2 1.44(5) .
C1 C11 1.72(7) .
C1 C11 1.72(7) 18
C002 C15 1.34(17) .
C002 C11 1.6(2) .
C11 C11 1.45(8) 18
C15 C15 1.2(3) 18
C3 C3 1.52(8) 2_565
C3 C3 1.80(6) 17_556
C3 C3 1.80(6) 42_566
C3 C19 2.02(7) 2_565

loop_
_platon_squeeze_void_label
_platon_squeeze_void_average_x
_platon_squeeze_void_average_y
_platon_squeeze_void_average_z
_platon_squeeze_void_count_electronsa-3
Q101 0.500 0.495 0.266 1.29
C102 0.676 0.675 0.675 1.08
Q103 0.531 0.470 0.470 1.04
C104 0.362 0.359 0.893 0.87
Q105 0.608 0.668 0.631 0.84
Q106 0.612 0.608 0.676 0.81
Q107 0.499 0.520 0.081 0.78
Q108 0.500 1.003 0.078 0.77
Q109 0.515 0.457 0.076 0.73
Q110 0.894 0.997 0.109 0.68
Q111 0.302 0.701 0.791 0.67
Q112 0.581 0.358 0.431 0.65
C113 0.958 0.035 0.195 0.64
C114 0.359 0.999 0.360 0.64
Q115 0.803 0.280 0.318 0.64
C116 0.200 0.938 0.002 0.64
Q117 0.922 0.066 0.066 0.63
C118 0.240 0.992 0.014 0.63
Q119 0.641 0.247 0.247 0.62
C120 0.147 0.993 0.344 0.61
C121 0.050 0.946 0.294 0.61
C122 0.752 0.751 -0.002 0.60
C123 0.499 0.034 0.551 0.59
C124 0.296 0.235 -0.001 0.56
C125 0.501 0.457 0.006 0.55
C126 0.997 0.797 0.699 0.55
Q127 0.327 0.336 0.761 0.55
Q128 0.574 0.817 0.082 0.54
Q129 0.828 0.204 0.489 0.54
Q130 0.778 0.504 0.406 0.53
Q131 0.499 0.243 0.575 0.53
Q132 0.189 0.501 0.376 0.51
Q133 0.393 0.498 0.109 0.51
